data_4311343
loop_
_publ_author_name
'Martin S. Masar'
'Chad A. Mirkin'
'Charlotte L. Stern'
'Lev N. Zakharov'
'Arnold L. Rheingold'

_publ_section_title
;
 Binuclear Copper(I) Macrocycles Synthesized via the Weak-Link Approach
;
_journal_name_full 'Inorganic Chemistry'
_journal_page_first 4693
_journal_page_last 4701
_journal_paper_doi 10.1021/ic049658u
_journal_volume 43
_journal_year 2004
_chemical_formula_sum 'C71 H71 Cl2 Cu2 F12 O0.5 P6 S4'
_chemical_formula_weight 1672.32
_chemical_name_systematic
; 
 ? 
;
_space_group_IT_number 60
_symmetry_cell_setting orthorhombic
_symmetry_space_group_name_Hall '-P 2n 2ab'
_symmetry_space_group_name_H-M 'P b c n'
_atom_sites_solution_hydrogens geom
_atom_sites_solution_primary direct
_atom_sites_solution_secondary difmap
_audit_creation_method SHELXL-97
_cell_angle_alpha 90.00
_cell_angle_beta 90.00
_cell_angle_gamma 90.00
_cell_formula_units_Z 8
_cell_length_a 32.951(2)
_cell_length_b 14.4561(10)
_cell_length_c 32.267(2)
_cell_measurement_reflns_used 9211
_cell_measurement_temperature 100(2)
_cell_measurement_theta_max 27.01
_cell_measurement_theta_min 2.26
_cell_volume 15370.2(17)
_computing_cell_refinement 'Bruker SMART'
_computing_data_collection 'Bruker SMART'
_computing_data_reduction 'Bruker SAINT'
_computing_molecular_graphics 'Bruker SHELXTL'
_computing_publication_material 'Bruker SHELXTL'
_computing_structure_refinement 'SHELXL-97 (Sheldrick, 1997)'
_computing_structure_solution 'SHELXS-97 (Sheldrick, 1990)'
_diffrn_ambient_temperature 100(2)
_diffrn_measured_fraction_theta_full 0.995
_diffrn_measured_fraction_theta_max 0.995
_diffrn_measurement_device_type 'CCD area detector'
_diffrn_measurement_method 'phi and omega scans'
_diffrn_radiation_monochromator graphite
_diffrn_radiation_source 'fine-focus sealed tube'
_diffrn_radiation_type MoK\a
_diffrn_radiation_wavelength 0.71073
_diffrn_reflns_av_R_equivalents 0.0705
_diffrn_reflns_av_sigmaI/netI 0.0652
_diffrn_reflns_limit_h_max 39
_diffrn_reflns_limit_h_min -42
_diffrn_reflns_limit_k_max 18
_diffrn_reflns_limit_k_min -18
_diffrn_reflns_limit_l_max 41
_diffrn_reflns_limit_l_min -26
_diffrn_reflns_number 94085
_diffrn_reflns_theta_full 27.53
_diffrn_reflns_theta_max 27.53
_diffrn_reflns_theta_min 1.41
_exptl_absorpt_coefficient_mu 0.926
_exptl_absorpt_correction_T_max 1.000
_exptl_absorpt_correction_T_min 0.857
_exptl_absorpt_correction_type multi-scan
_exptl_absorpt_process_details SADABS
_exptl_crystal_colour Colorless
_exptl_crystal_density_diffrn 1.445
_exptl_crystal_density_meas 0
_exptl_crystal_density_method 'not measured'
_exptl_crystal_description Block
_exptl_crystal_F_000 6840
_exptl_crystal_size_max 0.30
_exptl_crystal_size_mid 0.20
_exptl_crystal_size_min 0.10
_refine_diff_density_max 1.295
_refine_diff_density_min -0.482
_refine_diff_density_rms 0.095
_refine_ls_extinction_method none
_refine_ls_goodness_of_fit_ref 1.092
_refine_ls_hydrogen_treatment mixed
_refine_ls_matrix_type full
_refine_ls_number_parameters 707
_refine_ls_number_reflns 17616
_refine_ls_number_restraints 22
_refine_ls_restrained_S_all 1.103
_refine_ls_R_factor_all 0.1045
_refine_ls_R_factor_gt 0.0692
_refine_ls_shift/su_max 0.007
_refine_ls_shift/su_mean 0.000
_refine_ls_structure_factor_coef Fsqd
_refine_ls_weighting_details 'calc w=1/[\s^2^(Fo^2^)+(0.1017P)^2^+0.1343P] where P=(Fo^2^+2Fc^2^)/3'
_refine_ls_weighting_scheme calc
_refine_ls_wR_factor_gt 0.1765
_refine_ls_wR_factor_ref 0.1909
_reflns_number_gt 11650
_reflns_number_total 17616
_reflns_threshold_expression >2sigma(I)
_cod_data_source_file ic049658usi20040315_041258_1.cif
_cod_data_source_block mir70a(CuBDT,4)
_cod_depositor_comments
;
The following automatic conversions were performed:
'_symmetry_cell_setting' value 'Orthorhombic' changed to 'orthorhombic'
according to '/home/saulius/struct/CIF-dictionaries/cif_core.dic'
dictionary named 'cif_core.dic' version 2.4.1 from
2010-06-29.

'_exptl_absorpt_correction_type' value 'Multi-scan' changed
to 'multi-scan' according to
'/home/saulius/struct/CIF-dictionaries/cif_core.dic' dictionary named
'cif_core.dic' version 2.4.1 from 2010-06-29.

Automatic conversion script
Id: cif_fix_enum 1527 2010-12-29 10:47:43Z saulius 
;
_cod_original_cell_volume 15370.3(19)
_cod_original_formula_sum 'C71 H71 Cl2 Cu2 F12 O0.50 P6 S4'
_cod_database_code 4311343

loop_
_symmetry_equiv_pos_as_xyz
'x, y, z'
'-x+1/2, -y+1/2, z+1/2'
'-x, y, -z+1/2'
'x+1/2, -y+1/2, -z'
'-x, -y, -z'
'x-1/2, y-1/2, -z-1/2'
'x, -y, z-1/2'
'-x-1/2, y-1/2, z'

loop_
_atom_site_label
_atom_site_type_symbol
_atom_site_fract_x
_atom_site_fract_y
_atom_site_fract_z
_atom_site_U_iso_or_equiv
_atom_site_adp_type
_atom_site_occupancy
_atom_site_symmetry_multiplicity
_atom_site_calc_flag
_atom_site_refinement_flags
_atom_site_disorder_assembly
_atom_site_disorder_group
Cu1 Cu 0.141481(14) 0.10091(3) 0.149299(15) 0.02940(13) Uani 1 1 d . A .
Cu2 Cu 0.329766(14) 0.07062(3) 0.332491(15) 0.03172(13) Uani 1 1 d . B .
S1 S 0.19431(3) -0.00694(7) 0.14551(4) 0.0447(3) Uani 1 1 d . . .
S2 S 0.14421(3) 0.20480(6) 0.20478(3) 0.0288(2) Uani 1 1 d . . .
S3 S 0.29295(5) -0.05909(8) 0.31062(4) 0.0549(3) Uani 1 1 d . . .
S4 S 0.30685(3) 0.21667(7) 0.30777(3) 0.0342(2) Uani 1 1 d . . .
P1 P 0.09629(4) -0.01493(9) 0.15342(5) 0.0491(3) Uani 1 1 d . . .
P2 P 0.14052(3) 0.22065(7) 0.10415(3) 0.0319(2) Uani 1 1 d . . .
P3 P 0.30653(4) 0.04987(9) 0.39653(4) 0.0439(3) Uani 1 1 d . . .
P4 P 0.38782(3) 0.08726(7) 0.29841(4) 0.0362(3) Uani 1 1 d . . .
C1 C 0.1314(3) -0.1202(6) 0.1552(3) 0.032(3) Uiso 0.461(13) 1 d P A 1
H1A H 0.1395 -0.1318 0.1843 0.038 Uiso 0.461(13) 1 calc PR A 1
H1B H 0.1164 -0.1753 0.1453 0.038 Uiso 0.461(13) 1 calc PR A 1
C2 C 0.1670(3) -0.1078(7) 0.1304(4) 0.038(3) Uiso 0.461(13) 1 d P A 1
H2A H 0.1591 -0.1025 0.1009 0.046 Uiso 0.461(13) 1 calc PR A 1
H2B H 0.1848 -0.1627 0.1333 0.046 Uiso 0.461(13) 1 calc PR A 1
C1A C 0.1253(2) -0.1084(6) 0.1267(3) 0.042(3) Uiso 0.539(13) 1 d P A 2
H1AA H 0.1097 -0.1669 0.1268 0.051 Uiso 0.539(13) 1 calc PR A 2
H1AB H 0.1311 -0.0909 0.0977 0.051 Uiso 0.539(13) 1 calc PR A 2
C2A C 0.1640(3) -0.1195(6) 0.1506(4) 0.041(2) Uiso 0.539(13) 1 d P A 2
H2AA H 0.1799 -0.1720 0.1395 0.049 Uiso 0.539(13) 1 calc PR A 2
H2AB H 0.1579 -0.1320 0.1801 0.049 Uiso 0.539(13) 1 calc PR A 2
C3 C 0.21989(13) -0.0229(2) 0.19313(14) 0.0364(10) Uani 1 1 d . A .
C4 C 0.19953(13) -0.0285(3) 0.23075(16) 0.0428(11) Uani 1 1 d . . .
H4A H 0.1708 -0.0245 0.2312 0.051 Uiso 1 1 calc R A .
C5 C 0.22022(15) -0.0398(3) 0.26726(15) 0.0467(12) Uani 1 1 d . A .
H5A H 0.2060 -0.0449 0.2928 0.056 Uiso 1 1 calc R . .
C6 C 0.26244(14) -0.0436(3) 0.26620(14) 0.0397(10) Uani 1 1 d . A .
C7 C 0.28271(14) -0.0355(3) 0.22939(14) 0.0380(10) Uani 1 1 d . . .
H7A H 0.3115 -0.0363 0.2292 0.046 Uiso 1 1 calc R B .
C8 C 0.26203(13) -0.0261(3) 0.19285(14) 0.0356(9) Uani 1 1 d . A .
H8A H 0.2764 -0.0218 0.1674 0.043 Uiso 1 1 calc R . .
C9 C 0.2680(4) -0.0916(9) 0.3548(3) 0.043(3) Uiso 0.422(15) 1 d P B 1
H9A H 0.2428 -0.1241 0.3469 0.052 Uiso 0.422(15) 1 calc PR B 1
H9B H 0.2853 -0.1361 0.3701 0.052 Uiso 0.422(15) 1 calc PR B 1
C10 C 0.2575(4) -0.0145(9) 0.3828(4) 0.049(4) Uiso 0.422(15) 1 d P B 1
H10A H 0.2446 -0.0387 0.4083 0.059 Uiso 0.422(15) 1 calc PR B 1
H10B H 0.2382 0.0280 0.3690 0.059 Uiso 0.422(15) 1 calc PR B 1
C9A C 0.2510(3) -0.0537(6) 0.3517(2) 0.040(2) Uiso 0.578(15) 1 d P B 2
H9AA H 0.2346 0.0033 0.3487 0.048 Uiso 0.578(15) 1 calc PR B 2
H9AB H 0.2329 -0.1081 0.3498 0.048 Uiso 0.578(15) 1 calc PR B 2
C10A C 0.2740(3) -0.0536(6) 0.3922(3) 0.047(3) Uiso 0.578(15) 1 d P B 2
H10C H 0.2911 -0.1099 0.3940 0.057 Uiso 0.578(15) 1 calc PR B 2
H10D H 0.2545 -0.0548 0.4156 0.057 Uiso 0.578(15) 1 calc PR B 2
C11 C 0.12067(12) 0.3119(3) 0.13824(13) 0.0315(9) Uani 1 1 d . A .
H11A H 0.1222 0.3723 0.1238 0.038 Uiso 1 1 calc R . .
H11B H 0.0918 0.2993 0.1447 0.038 Uiso 1 1 calc R . .
C12 C 0.14490(11) 0.3165(3) 0.17829(13) 0.0307(9) Uani 1 1 d . A .
H12A H 0.1332 0.3644 0.1966 0.037 Uiso 1 1 calc R . .
H12B H 0.1733 0.3341 0.1720 0.037 Uiso 1 1 calc R . .
C13 C 0.19128(11) 0.2060(2) 0.23191(12) 0.0266(8) Uani 1 1 d . A .
C14 C 0.19079(11) 0.1998(3) 0.27429(13) 0.0317(9) Uani 1 1 d . . .
H14A H 0.1657 0.1950 0.2886 0.038 Uiso 1 1 calc R A .
C15 C 0.22687(12) 0.2007(3) 0.29622(12) 0.0324(9) Uani 1 1 d . A .
H15A H 0.2266 0.1962 0.3256 0.039 Uiso 1 1 calc R . .
C16 C 0.26321(11) 0.2080(2) 0.27547(12) 0.0280(8) Uani 1 1 d . A .
C17 C 0.26424(11) 0.2128(2) 0.23246(12) 0.0289(8) Uani 1 1 d . . .
H17A H 0.2894 0.2170 0.2183 0.035 Uiso 1 1 calc R B .
C18 C 0.22821(11) 0.2115(2) 0.21060(12) 0.0277(8) Uani 1 1 d . A .
H18A H 0.2285 0.2143 0.1812 0.033 Uiso 1 1 calc R . .
C19 C 0.34839(13) 0.2488(3) 0.27431(14) 0.0410(10) Uani 1 1 d . B .
H19A H 0.3376 0.2858 0.2510 0.049 Uiso 1 1 calc R . .
H19B H 0.3673 0.2887 0.2901 0.049 Uiso 1 1 calc R . .
C20 C 0.37150(13) 0.1689(3) 0.25713(13) 0.0398(10) Uani 1 1 d . B .
H20A H 0.3957 0.1922 0.2423 0.048 Uiso 1 1 calc R . .
H20B H 0.3543 0.1356 0.2369 0.048 Uiso 1 1 calc R . .
C21 C 0.07605(16) -0.0469(4) 0.2031(2) 0.0714(18) Uani 1 1 d . A .
C22 C 0.0630(2) -0.1228(4) 0.2206(2) 0.054(2) Uiso 0.577(10) 1 d PG A 1
C23 C 0.0479(2) -0.1390(4) 0.2612(2) 0.048(2) Uiso 0.577(10) 1 d PG A 1
C24 C 0.0439(2) -0.0656(6) 0.28677(18) 0.084(4) Uiso 0.577(10) 1 d PG A 1
C25 C 0.0534(2) 0.0244(5) 0.2737(2) 0.088(4) Uiso 0.577(10) 1 d PG A 1
C26 C 0.0701(3) 0.0385(4) 0.2350(2) 0.058(3) Uiso 0.577(10) 1 d PG A 1
C22A C 0.0625(3) -0.1493(6) 0.2002(2) 0.038(3) Uiso 0.423(10) 1 d PG A 2
C23A C 0.0488(2) -0.1792(5) 0.2399(3) 0.052(3) Uiso 0.423(10) 1 d PG A 2
C24A C 0.0512(3) -0.1187(7) 0.2747(2) 0.053(4) Uiso 0.423(10) 1 d PG A 2
C25A C 0.0684(3) -0.0393(7) 0.2721(2) 0.070(4) Uiso 0.423(10) 1 d PG A 2
C26A C 0.0842(3) -0.0091(6) 0.2342(3) 0.057(4) Uiso 0.423(10) 1 d PG A 2
C27 C 0.05276(16) -0.0218(4) 0.11910(16) 0.0715(18) Uani 1 1 d D A .
C28 C 0.0620(2) -0.0864(6) 0.0846(3) 0.063(3) Uiso 0.545(14) 1 d PGD A 1
C29 C 0.0322(3) -0.0924(6) 0.0558(2) 0.090(4) Uiso 0.545(14) 1 d PGD A 1
C30 C -0.0048(2) -0.0449(7) 0.0627(2) 0.070(4) Uiso 0.545(14) 1 d PGD A 1
C31 C -0.01233(19) -0.0061(6) 0.0989(3) 0.078(4) Uiso 0.545(14) 1 d PGD A 1
C32 C 0.0186(2) 0.0060(6) 0.1285(2) 0.053(3) Uiso 0.545(14) 1 d PGD A 1
C28A C 0.0455(3) -0.0492(9) 0.0791(3) 0.073(4) Uiso 0.455(14) 1 d PGD A 2
C29A C 0.0112(4) -0.0435(8) 0.0538(3) 0.086(5) Uiso 0.455(14) 1 d PGD A 2
C30A C -0.0182(3) -0.0009(9) 0.0712(3) 0.082(5) Uiso 0.455(14) 1 d PGD A 2
C31A C -0.0193(3) 0.0455(9) 0.1130(4) 0.102(6) Uiso 0.455(14) 1 d PGD A 2
C32A C 0.0179(4) 0.0478(11) 0.1377(3) 0.099(6) Uiso 0.455(14) 1 d PGD A 2
C33 C 0.10727(13) 0.2301(3) 0.05929(13) 0.0413(10) Uani 1 1 d . A .
C34 C 0.06809(17) 0.1968(5) 0.06367(18) 0.0728(18) Uani 1 1 d . . .
H34A H 0.0598 0.1698 0.0891 0.087 Uiso 1 1 calc R A .
C35 C 0.04093(19) 0.2027(6) 0.0310(2) 0.096(2) Uani 1 1 d . A .
H35A H 0.0140 0.1804 0.0342 0.115 Uiso 1 1 calc R . .
C36 C 0.0532(2) 0.2416(6) -0.0065(2) 0.093(2) Uani 1 1 d . . .
H36A H 0.0343 0.2496 -0.0285 0.112 Uiso 1 1 calc R A .
C37 C 0.0916(2) 0.2672(6) -0.0111(2) 0.107(3) Uani 1 1 d . A .
H37A H 0.1008 0.2890 -0.0372 0.129 Uiso 1 1 calc R . .
C38 C 0.11859(18) 0.2623(5) 0.02211(19) 0.0781(19) Uani 1 1 d . . .
H38A H 0.1458 0.2824 0.0183 0.094 Uiso 1 1 calc R A .
C39 C 0.18906(12) 0.2655(3) 0.08784(12) 0.0335(9) Uani 1 1 d . A .
C40 C 0.22204(13) 0.2049(3) 0.08512(13) 0.0416(10) Uani 1 1 d . . .
H40A H 0.2184 0.1415 0.0918 0.050 Uiso 1 1 calc R A .
C41 C 0.25995(15) 0.2359(4) 0.07280(17) 0.0549(13) Uani 1 1 d . A .
H41A H 0.2822 0.1943 0.0713 0.066 Uiso 1 1 calc R . .
C42 C 0.26494(16) 0.3277(4) 0.06275(17) 0.0598(14) Uani 1 1 d . . .
H42A H 0.2906 0.3489 0.0533 0.072 Uiso 1 1 calc R A .
C43 C 0.23319(17) 0.3892(3) 0.06626(17) 0.0588(14) Uani 1 1 d . A .
H43A H 0.2374 0.4529 0.0603 0.071 Uiso 1 1 calc R . .
C44 C 0.19501(14) 0.3587(3) 0.07842(15) 0.0468(11) Uani 1 1 d . . .
H44A H 0.1731 0.4011 0.0803 0.056 Uiso 1 1 calc R A .
C45 C 0.33788(17) 0.0033(4) 0.43761(19) 0.0660(15) Uiso 1 1 d D B .
C46 C 0.32267(17) -0.0056(4) 0.47766(18) 0.0651(15) Uiso 1 1 d D . .
C47 C 0.3541(4) -0.0421(8) 0.5061(3) 0.069(3) Uiso 0.601(9) 1 d PD B 1
C48 C 0.3948(4) -0.0549(10) 0.5003(4) 0.104(4) Uiso 0.601(9) 1 d PD B 1
C49 C 0.4108(4) -0.0334(11) 0.4601(4) 0.118(5) Uiso 0.601(9) 1 d PD B 1
C50 C 0.3832(3) -0.0047(7) 0.4285(3) 0.075(3) Uiso 0.601(9) 1 d PD B 1
C47A C 0.3367(4) -0.0523(8) 0.5102(3) 0.039(3) Uiso 0.399(9) 1 d PD B 2
C48A C 0.3690(4) -0.1078(11) 0.4976(4) 0.070(4) Uiso 0.399(9) 1 d PD B 2
C49A C 0.3800(5) -0.1173(12) 0.4561(5) 0.087(5) Uiso 0.399(9) 1 d PD B 2
C50A C 0.3602(4) -0.0680(9) 0.4244(4) 0.066(4) Uiso 0.399(9) 1 d PD B 2
C51 C 0.28122(16) 0.1448(4) 0.42202(15) 0.0554(13) Uani 1 1 d . B .
C52 C 0.2411(2) 0.1460(7) 0.4326(2) 0.105(3) Uani 1 1 d . . .
H52A H 0.2236 0.0968 0.4247 0.126 Uiso 1 1 calc R B .
C53 C 0.2262(3) 0.2226(10) 0.4558(4) 0.165(7) Uani 1 1 d . B .
H53A H 0.1990 0.2217 0.4656 0.198 Uiso 1 1 calc R . .
C54 C 0.2488(6) 0.2930(9) 0.4639(4) 0.205(10) Uani 1 1 d . . .
H54A H 0.2375 0.3448 0.4779 0.246 Uiso 1 1 calc R B .
C55 C 0.2881(4) 0.2944(6) 0.4527(2) 0.128(4) Uani 1 1 d . B .
H55A H 0.3049 0.3455 0.4597 0.154 Uiso 1 1 calc R . .
C56 C 0.3035(2) 0.2213(4) 0.4312(2) 0.0778(18) Uani 1 1 d . . .
H56A H 0.3309 0.2239 0.4222 0.093 Uiso 1 1 calc R B .
C57 C 0.41147(11) -0.0082(3) 0.27126(14) 0.0368(9) Uani 1 1 d . B .
C58 C 0.41144(14) -0.0937(3) 0.28950(16) 0.0486(12) Uani 1 1 d . . .
H58A H 0.3981 -0.1019 0.3153 0.058 Uiso 1 1 calc R B .
C59 C 0.43057(16) -0.1686(4) 0.2710(2) 0.0640(15) Uani 1 1 d . B .
H59A H 0.4309 -0.2272 0.2843 0.077 Uiso 1 1 calc R . .
C60 C 0.44917(14) -0.1570(4) 0.2330(2) 0.0631(16) Uani 1 1 d . . .
H60A H 0.4625 -0.2078 0.2201 0.076 Uiso 1 1 calc R B .
C61 C 0.44852(14) -0.0723(4) 0.21362(18) 0.0578(14) Uani 1 1 d . B .
H61A H 0.4610 -0.0647 0.1873 0.069 Uiso 1 1 calc R . .
C62 C 0.42962(12) 0.0014(4) 0.23265(15) 0.0462(11) Uani 1 1 d . . .
H62A H 0.4290 0.0598 0.2191 0.055 Uiso 1 1 calc R B .
C63 C 0.42933(13) 0.1423(3) 0.32518(14) 0.0423(10) Uani 1 1 d . B .
C64 C 0.46995(13) 0.1230(4) 0.31728(17) 0.0525(12) Uani 1 1 d . . .
H64A H 0.4770 0.0789 0.2967 0.063 Uiso 1 1 calc R B .
C65 C 0.49976(16) 0.1676(4) 0.3392(2) 0.0741(18) Uani 1 1 d . B .
H65A H 0.5274 0.1515 0.3348 0.089 Uiso 1 1 calc R . .
C66 C 0.49022(17) 0.2351(4) 0.36753(19) 0.0669(15) Uani 1 1 d . . .
H66A H 0.5112 0.2668 0.3819 0.080 Uiso 1 1 calc R B .
C67 C 0.45044(16) 0.2567(4) 0.37499(16) 0.0595(14) Uani 1 1 d . B .
H67A H 0.4438 0.3041 0.3943 0.071 Uiso 1 1 calc R . .
C68 C 0.41980(15) 0.2098(3) 0.35453(15) 0.0505(12) Uani 1 1 d . . .
H68A H 0.3922 0.2236 0.3605 0.061 Uiso 1 1 calc R B .
P5 P 0.35955(3) 0.10908(7) 0.13269(3) 0.0305(2) Uani 1 1 d . . .
F1 F 0.38742(10) 0.0421(2) 0.10593(10) 0.0699(9) Uani 1 1 d . . .
F2 F 0.36137(7) 0.18474(16) 0.09666(7) 0.0390(5) Uani 1 1 d . . .
F3 F 0.33069(7) 0.17509(16) 0.15880(7) 0.0423(6) Uani 1 1 d . . .
F4 F 0.35687(7) 0.03345(16) 0.16871(8) 0.0406(6) Uani 1 1 d . . .
F5 F 0.32041(9) 0.06446(19) 0.11139(8) 0.0591(8) Uani 1 1 d . . .
F6 F 0.39793(8) 0.1543(2) 0.15438(8) 0.0553(7) Uani 1 1 d . . .

loop_
_atom_site_aniso_label
_atom_site_aniso_U_11
_atom_site_aniso_U_22
_atom_site_aniso_U_33
_atom_site_aniso_U_23
_atom_site_aniso_U_13
_atom_site_aniso_U_12
Cu1 0.0332(3) 0.0232(2) 0.0318(3) -0.00275(19) -0.0031(2) -0.00291(18)
Cu2 0.0353(3) 0.0334(3) 0.0265(3) 0.0030(2) -0.0024(2) -0.0002(2)
S1 0.0462(6) 0.0278(5) 0.0602(8) -0.0064(5) -0.0030(6) 0.0060(5)
S2 0.0298(5) 0.0264(5) 0.0303(5) -0.0037(4) -0.0053(4) 0.0010(4)
S3 0.0881(10) 0.0379(6) 0.0386(7) -0.0046(5) 0.0020(6) -0.0219(6)
S4 0.0364(5) 0.0333(5) 0.0329(6) 0.0022(4) -0.0115(4) 0.0005(4)
P1 0.0400(7) 0.0424(7) 0.0650(9) -0.0064(6) 0.0060(6) -0.0101(5)
P2 0.0376(6) 0.0275(5) 0.0305(6) -0.0015(4) -0.0040(5) -0.0054(4)
P3 0.0574(8) 0.0473(7) 0.0270(6) 0.0017(5) -0.0001(5) -0.0129(6)
P4 0.0362(6) 0.0329(5) 0.0394(6) 0.0014(5) 0.0031(5) 0.0032(4)
C3 0.045(2) 0.0151(17) 0.049(3) 0.0004(17) 0.010(2) 0.0028(16)
C4 0.038(2) 0.031(2) 0.059(3) -0.003(2) 0.019(2) -0.0012(17)
C5 0.063(3) 0.031(2) 0.046(3) -0.007(2) 0.029(2) -0.011(2)
C6 0.056(3) 0.0191(18) 0.044(3) -0.0042(17) 0.009(2) -0.0087(17)
C7 0.047(2) 0.0235(19) 0.043(3) -0.0028(18) 0.012(2) 0.0002(17)
C8 0.046(2) 0.0216(18) 0.039(2) 0.0002(17) 0.015(2) 0.0013(17)
C11 0.033(2) 0.0245(19) 0.037(2) -0.0029(16) -0.0060(17) 0.0022(15)
C12 0.0256(19) 0.0274(19) 0.039(2) -0.0037(16) -0.0054(17) 0.0044(15)
C13 0.0302(19) 0.0198(17) 0.030(2) -0.0067(15) -0.0068(16) 0.0011(14)
C14 0.030(2) 0.032(2) 0.033(2) -0.0057(17) 0.0033(17) -0.0009(16)
C15 0.043(2) 0.034(2) 0.0198(19) -0.0023(16) -0.0058(17) -0.0013(17)
C16 0.034(2) 0.0227(18) 0.027(2) -0.0039(15) -0.0082(16) 0.0037(15)
C17 0.0292(19) 0.0283(19) 0.029(2) -0.0042(16) -0.0013(16) 0.0079(15)
C18 0.038(2) 0.0251(18) 0.0206(19) -0.0040(14) -0.0048(16) 0.0018(15)
C19 0.040(2) 0.042(2) 0.041(3) 0.013(2) -0.008(2) -0.0062(19)
C20 0.041(2) 0.047(2) 0.031(2) 0.0025(19) -0.0013(19) -0.004(2)
C21 0.042(3) 0.084(4) 0.088(4) 0.042(4) -0.015(3) -0.021(3)
C27 0.060(3) 0.111(5) 0.043(3) -0.010(3) 0.009(3) -0.055(3)
C33 0.048(3) 0.048(3) 0.027(2) -0.0005(19) -0.0081(19) -0.004(2)
C34 0.057(3) 0.112(5) 0.049(3) 0.011(3) -0.021(3) -0.016(3)
C35 0.060(4) 0.164(8) 0.064(4) 0.016(5) -0.015(3) -0.012(4)
C36 0.097(5) 0.133(6) 0.049(4) 0.013(4) -0.035(4) -0.010(5)
C37 0.075(4) 0.188(9) 0.059(4) 0.045(5) -0.023(4) -0.044(5)
C38 0.065(4) 0.108(5) 0.061(4) 0.025(4) -0.020(3) -0.032(3)
C39 0.045(2) 0.028(2) 0.027(2) -0.0021(16) 0.0010(18) -0.0054(17)
C40 0.054(3) 0.032(2) 0.039(2) 0.0029(18) 0.005(2) -0.0010(19)
C41 0.049(3) 0.054(3) 0.062(3) -0.003(3) 0.010(2) -0.003(2)
C42 0.057(3) 0.061(3) 0.061(3) -0.001(3) 0.010(3) -0.024(3)
C43 0.073(4) 0.038(3) 0.065(4) 0.002(2) 0.006(3) -0.018(3)
C44 0.052(3) 0.031(2) 0.057(3) 0.000(2) -0.005(2) -0.006(2)
C51 0.058(3) 0.077(4) 0.032(3) 0.006(2) -0.001(2) 0.021(3)
C52 0.071(4) 0.159(8) 0.086(5) 0.051(5) 0.011(4) 0.037(5)
C53 0.122(8) 0.220(14) 0.152(11) 0.087(11) 0.072(8) 0.120(10)
C54 0.37(3) 0.169(12) 0.079(7) 0.053(8) 0.083(11) 0.201(15)
C55 0.236(11) 0.090(6) 0.060(5) -0.019(4) -0.014(6) 0.081(7)
C56 0.102(5) 0.063(4) 0.069(4) -0.012(3) -0.009(4) 0.029(4)
C57 0.026(2) 0.039(2) 0.045(3) -0.0010(19) -0.0054(18) 0.0059(17)
C58 0.053(3) 0.041(3) 0.051(3) -0.001(2) -0.005(2) 0.010(2)
C59 0.061(3) 0.046(3) 0.085(4) -0.009(3) -0.025(3) 0.018(3)
C60 0.038(3) 0.067(4) 0.084(4) -0.036(3) -0.019(3) 0.014(2)
C61 0.038(3) 0.073(4) 0.063(4) -0.025(3) -0.001(2) 0.000(2)
C62 0.030(2) 0.062(3) 0.047(3) -0.008(2) -0.004(2) 0.002(2)
C63 0.038(2) 0.047(3) 0.041(3) 0.002(2) -0.003(2) -0.006(2)
C64 0.037(2) 0.059(3) 0.062(3) -0.008(3) -0.007(2) 0.005(2)
C65 0.039(3) 0.078(4) 0.105(5) -0.013(4) -0.008(3) -0.007(3)
C66 0.059(3) 0.073(4) 0.069(4) -0.011(3) -0.021(3) -0.011(3)
C67 0.066(3) 0.066(3) 0.046(3) -0.007(3) -0.011(3) -0.005(3)
C68 0.048(3) 0.063(3) 0.040(3) -0.006(2) -0.011(2) -0.006(2)
P5 0.0372(6) 0.0256(5) 0.0289(5) -0.0029(4) 0.0039(4) -0.0014(4)
F1 0.100(2) 0.0476(16) 0.062(2) 0.0022(14) 0.0370(18) 0.0263(16)
F2 0.0535(14) 0.0332(12) 0.0302(12) 0.0031(10) 0.0007(11) -0.0052(10)
F3 0.0526(15) 0.0350(13) 0.0394(14) -0.0008(11) 0.0132(12) 0.0102(11)
F4 0.0507(14) 0.0316(12) 0.0395(14) 0.0069(10) 0.0010(11) 0.0001(10)
F5 0.081(2) 0.0544(17) 0.0416(16) -0.0004(13) -0.0178(14) -0.0358(14)
F6 0.0434(14) 0.0678(18) 0.0545(17) 0.0225(14) -0.0130(13) -0.0210(13)

loop_
_atom_type_symbol
_atom_type_description
_atom_type_scat_dispersion_real
_atom_type_scat_dispersion_imag
_atom_type_scat_source
C C 0.0033 0.0016 'International Tables Vol C Tables 4.2.6.8 and 6.1.1.4'
H H 0.0000 0.0000 'International Tables Vol C Tables 4.2.6.8 and 6.1.1.4'
F F 0.0171 0.0103 'International Tables Vol C Tables 4.2.6.8 and 6.1.1.4'
P P 0.1023 0.0942 'International Tables Vol C Tables 4.2.6.8 and 6.1.1.4'
S S 0.1246 0.1234 'International Tables Vol C Tables 4.2.6.8 and 6.1.1.4'
Cu Cu 0.3201 1.2651 'International Tables Vol C Tables 4.2.6.8 and 6.1.1.4'
Cl Cl 0.1484 0.1585 'International Tables Vol C Tables 4.2.6.8 and 6.1.1.4'
O O 0.0106 0.0060 'International Tables Vol C Tables 4.2.6.8 and 6.1.1.4'

loop_
_geom_angle_atom_site_label_1
_geom_angle_atom_site_label_2
_geom_angle_atom_site_label_3
_geom_angle
_geom_angle_site_symmetry_1
_geom_angle_site_symmetry_3
_geom_angle_publ_flag
P1 Cu1 P2 126.84(5) . . ?
P1 Cu1 S2 117.34(5) . . ?
P2 Cu1 S2 90.12(4) . . ?
P1 Cu1 S1 89.98(5) . . ?
P2 Cu1 S1 119.10(5) . . ?
S2 Cu1 S1 116.06(4) . . ?
P4 Cu2 P3 140.50(5) . . ?
P4 Cu2 S3 112.58(5) . . ?
P3 Cu2 S3 89.64(5) . . ?
P4 Cu2 S4 90.64(4) . . ?
P3 Cu2 S4 108.78(5) . . ?
S3 Cu2 S4 116.41(5) . . ?
C3 S1 C2 111.8(4) . . ?
C3 S1 C2A 93.6(4) . . ?
C2 S1 C2A 20.8(4) . . ?
C3 S1 Cu1 113.33(14) . . ?
C2 S1 Cu1 100.6(3) . . ?
C2A S1 Cu1 100.0(3) . . ?
C13 S2 C12 102.17(17) . . ?
C13 S2 Cu1 114.58(12) . . ?
C12 S2 Cu1 102.11(13) . . ?
C9 S3 C6 116.0(5) . . ?
C9 S3 C9A 24.3(4) . . ?
C6 S3 C9A 98.4(3) . . ?
C9 S3 Cu2 102.5(4) . . ?
C6 S3 Cu2 116.01(14) . . ?
C9A S3 Cu2 97.6(2) . . ?
C16 S4 C19 106.3(2) . . ?
C16 S4 Cu2 112.97(12) . . ?
C19 S4 Cu2 100.84(14) . . ?
C21 P1 C27 103.7(2) . . ?
C21 P1 C1A 114.6(4) . . ?
C27 P1 C1A 94.8(3) . . ?
C21 P1 C1 89.6(4) . . ?
C27 P1 C1 116.9(4) . . ?
C1A P1 C1 29.3(3) . . ?
C21 P1 Cu1 119.4(2) . . ?
C27 P1 Cu1 121.9(2) . . ?
C1A P1 Cu1 99.9(3) . . ?
C1 P1 Cu1 101.2(3) . . ?
C39 P2 C33 105.9(2) . . ?
C39 P2 C11 103.41(18) . . ?
C33 P2 C11 101.99(19) . . ?
C39 P2 Cu1 116.77(14) . . ?
C33 P2 Cu1 125.28(15) . . ?
C11 P2 Cu1 99.72(14) . . ?
C45 P3 C51 102.3(2) . . ?
C45 P3 C10A 94.9(4) . . ?
C51 P3 C10A 112.5(4) . . ?
C45 P3 C10 118.0(5) . . ?
C51 P3 C10 94.9(5) . . ?
C10A P3 C10 25.8(4) . . ?
C45 P3 Cu2 122.3(2) . . ?
C51 P3 Cu2 118.70(17) . . ?
C10A P3 Cu2 103.8(3) . . ?
C10 P3 Cu2 98.1(4) . . ?
C63 P4 C57 104.0(2) . . ?
C63 P4 C20 106.4(2) . . ?
C57 P4 C20 105.2(2) . . ?
C63 P4 Cu2 117.67(16) . . ?
C57 P4 Cu2 121.88(14) . . ?
C20 P4 Cu2 100.05(14) . . ?
C2 C1 P1 112.3(7) . . ?
C1 C2 S1 111.4(7) . . ?
C2A C1A P1 106.0(6) . . ?
C1A C2A S1 108.0(7) . . ?
C4 C3 C8 119.1(4) . . ?
C4 C3 S1 122.5(3) . . ?
C8 C3 S1 118.4(3) . . ?
C5 C4 C3 121.2(4) . . ?
C4 C5 C6 118.7(4) . . ?
C7 C6 C5 120.4(4) . . ?
C7 C6 S3 116.0(4) . . ?
C5 C6 S3 123.6(4) . . ?
C6 C7 C8 120.9(4) . . ?
C7 C8 C3 119.7(4) . . ?
C10 C9 S3 114.6(9) . . ?
C9 C10 P3 108.1(9) . . ?
C10A C9A S3 103.7(6) . . ?
C9A C10A P3 110.9(6) . . ?
C12 C11 P2 110.6(3) . . ?
C11 C12 S2 110.7(3) . . ?
C14 C13 C18 120.3(3) . . ?
C14 C13 S2 118.7(3) . . ?
C18 C13 S2 121.1(3) . . ?
C13 C14 C15 120.0(4) . . ?
C16 C15 C14 120.0(4) . . ?
C15 C16 C17 120.7(3) . . ?
C15 C16 S4 115.1(3) . . ?
C17 C16 S4 124.2(3) . . ?
C18 C17 C16 119.2(4) . . ?
C17 C18 C13 119.8(3) . . ?
C20 C19 S4 114.3(3) . . ?
C19 C20 P4 111.9(3) . . ?
C26A C21 C22 95.6(6) . . ?
C26A C21 C22A 124.2(6) . . ?
C22 C21 C22A 29.4(3) . . ?
C26A C21 C26 29.5(6) . . ?
C22 C21 C26 109.1(6) . . ?
C22A C21 C26 137.2(5) . . ?
C26A C21 P1 124.0(5) . . ?
C22 C21 P1 136.3(6) . . ?
C22A C21 P1 107.3(5) . . ?
C26 C21 P1 114.6(4) . . ?
C21 C22 C23 130.6(4) . . ?
C24 C23 C22 118.0 . . ?
C23 C24 C25 121.4 . . ?
C26 C25 C24 119.9 . . ?
C25 C26 C21 120.7(3) . . ?
C23A C22A C21 109.0(4) . . ?
C22A C23A C24A 120.3 . . ?
C25A C24A C23A 121.4 . . ?
C24A C25A C26A 120.0 . . ?
C21 C26A C25A 121.2(4) . . ?
C32 C27 C28A 99.5(6) . . ?
C32 C27 C28 125.2(6) . . ?
C28A C27 C28 31.7(5) . . ?
C32 C27 C32A 21.7(6) . . ?
C28A C27 C32A 113.4(7) . . ?
C28 C27 C32A 143.4(5) . . ?
C32 C27 P1 123.7(5) . . ?
C28A C27 P1 136.8(6) . . ?
C28 C27 P1 109.3(5) . . ?
C32A C27 P1 107.3(4) . . ?
C29 C28 C27 114.0(3) . . ?
C28 C29 C30 119.0 . . ?
C31 C30 C29 120.4 . . ?
C30 C31 C32 121.2 . . ?
C27 C32 C31 117.0(4) . . ?
C27 C28A C29A 132.5(5) . . ?
C30A C29A C28A 112.6 . . ?
C29A C30A C31A 128.6 . . ?
C32A C31A C30A 118.7 . . ?
C31A C32A C27 111.9(3) . . ?
C38 C33 C34 118.1(5) . . ?
C38 C33 P2 124.8(4) . . ?
C34 C33 P2 117.0(4) . . ?
C35 C34 C33 120.2(6) . . ?
C34 C35 C36 119.9(6) . . ?
C37 C36 C35 119.0(6) . . ?
C36 C37 C38 120.6(6) . . ?
C33 C38 C37 121.9(5) . . ?
C44 C39 C40 118.8(4) . . ?
C44 C39 P2 122.4(3) . . ?
C40 C39 P2 118.8(3) . . ?
C41 C40 C39 121.0(4) . . ?
C42 C41 C40 119.2(5) . . ?
C41 C42 C43 120.8(5) . . ?
C42 C43 C44 120.4(5) . . ?
C43 C44 C39 119.7(4) . . ?
C50A C45 C46 115.0(8) . . ?
C50A C45 C50 48.8(7) . . ?
C46 C45 C50 121.6(6) . . ?
C50A C45 P3 111.6(7) . . ?
C46 C45 P3 120.6(4) . . ?
C50 C45 P3 116.4(5) . . ?
C47A C46 C45 130.8(7) . . ?
C47A C46 C47 24.1(6) . . ?
C45 C46 C47 110.9(7) . . ?
C48 C47 C46 130.5(11) . . ?
C47 C48 C49 117.1(12) . . ?
C50 C49 C48 118.3(12) . . ?
C49 C50 C45 120.4(10) . . ?
C46 C47A C48A 109.1(10) . . ?
C49A C48A C47A 122.5(14) . . ?
C48A C49A C50A 121.8(15) . . ?
C45 C50A C49A 114.5(13) . . ?
C56 C51 C52 117.2(6) . . ?
C56 C51 P3 118.0(4) . . ?
C52 C51 P3 124.8(6) . . ?
C51 C52 C53 118.4(9) . . ?
C54 C53 C52 121.4(11) . . ?
C53 C54 C55 120.9(11) . . ?
C54 C55 C56 118.9(12) . . ?
C51 C56 C55 122.8(8) . . ?
C58 C57 C62 118.4(4) . . ?
C58 C57 P4 118.7(4) . . ?
C62 C57 P4 122.9(3) . . ?
C57 C58 C59 121.3(5) . . ?
C60 C59 C58 119.2(5) . . ?
C61 C60 C59 120.3(5) . . ?
C60 C61 C62 119.6(5) . . ?
C61 C62 C57 121.1(5) . . ?
C64 C63 C68 118.8(4) . . ?
C64 C63 P4 123.6(4) . . ?
C68 C63 P4 117.6(3) . . ?
C65 C64 C63 120.0(5) . . ?
C66 C65 C64 120.9(5) . . ?
C67 C66 C65 119.9(5) . . ?
C66 C67 C68 120.2(5) . . ?
C67 C68 C63 120.2(5) . . ?
F6 P5 F3 89.76(15) . . ?
F6 P5 F1 91.72(18) . . ?
F3 P5 F1 178.51(18) . . ?
F6 P5 F2 90.52(13) . . ?
F3 P5 F2 89.84(13) . . ?
F1 P5 F2 90.00(15) . . ?
F6 P5 F5 179.03(18) . . ?
F3 P5 F5 89.28(16) . . ?
F1 P5 F5 89.24(19) . . ?
F2 P5 F5 89.63(14) . . ?
F6 P5 F4 90.29(14) . . ?
F3 P5 F4 89.56(13) . . ?
F1 P5 F4 90.59(15) . . ?
F2 P5 F4 178.98(14) . . ?
F5 P5 F4 89.55(14) . . ?

loop_
_geom_bond_atom_site_label_1
_geom_bond_atom_site_label_2
_geom_bond_distance
_geom_bond_site_symmetry_2
_geom_bond_publ_flag
Cu1 P1 2.2448(13) . ?
Cu1 P2 2.2627(11) . ?
Cu1 S2 2.3386(10) . ?
Cu1 S1 2.3402(12) . ?
Cu2 P4 2.2195(12) . ?
Cu2 P3 2.2239(13) . ?
Cu2 S3 2.3421(12) . ?
Cu2 S4 2.3800(11) . ?
S1 C3 1.768(5) . ?
S1 C2 1.781(9) . ?
S1 C2A 1.916(9) . ?
S2 C13 1.781(4) . ?
S2 C12 1.827(4) . ?
S3 C9 1.710(11) . ?
S3 C6 1.765(5) . ?
S3 C9A 1.917(8) . ?
S4 C16 1.780(4) . ?
S4 C19 1.804(4) . ?
P1 C21 1.798(6) . ?
P1 C27 1.815(6) . ?
P1 C1A 1.867(8) . ?
P1 C1 1.912(8) . ?
P2 C39 1.804(4) . ?
P2 C33 1.821(4) . ?
P2 C11 1.838(4) . ?
P3 C45 1.811(6) . ?
P3 C51 1.805(5) . ?
P3 C10A 1.845(8) . ?
P3 C10 1.916(12) . ?
P4 C63 1.803(4) . ?
P4 C57 1.810(4) . ?
P4 C20 1.859(4) . ?
C1 C2 1.431(15) . ?
C1A C2A 1.497(13) . ?
C3 C4 1.389(6) . ?
C3 C8 1.390(6) . ?
C4 C5 1.371(7) . ?
C5 C6 1.392(6) . ?
C6 C7 1.368(6) . ?
C7 C8 1.369(6) . ?
C9 C10 1.476(19) . ?
C9A C10A 1.511(14) . ?
C11 C12 1.520(5) . ?
C13 C14 1.371(5) . ?
C13 C18 1.400(5) . ?
C14 C15 1.383(5) . ?
C15 C16 1.376(5) . ?
C16 C17 1.390(5) . ?
C17 C18 1.381(5) . ?
C19 C20 1.490(6) . ?
C21 C26A 1.173(10) . ?
C21 C22 1.307(8) . ?
C21 C22A 1.550(10) . ?
C21 C26 1.618(11) . ?
C22 C23 1.4193 . ?
C23 C24 1.3513 . ?
C24 C25 1.4039 . ?
C25 C26 1.3789 . ?
C22A C23A 1.4252 . ?
C23A C24A 1.4270 . ?
C24A C25A 1.2831 . ?
C25A C26A 1.3978 . ?
C27 C32 1.233(8) . ?
C27 C28A 1.372(10) . ?
C27 C28 1.484(8) . ?
C27 C32A 1.642(12) . ?
C28 C29 1.3543 . ?
C29 C30 1.4187 . ?
C30 C31 1.3189 . ?
C31 C32 1.4067 . ?
C28A C29A 1.3965 . ?
C29A C30A 1.2783 . ?
C30A C31A 1.5085 . ?
C31A C32A 1.4594 . ?
C33 C38 1.340(7) . ?
C33 C34 1.385(7) . ?
C34 C35 1.384(8) . ?
C35 C36 1.395(9) . ?
C36 C37 1.327(9) . ?
C37 C38 1.392(8) . ?
C39 C44 1.395(6) . ?
C39 C40 1.399(6) . ?
C40 C41 1.386(6) . ?
C41 C42 1.376(7) . ?
C42 C43 1.378(8) . ?
C43 C44 1.390(7) . ?
C45 C50A 1.335(12) . ?
C45 C46 1.392(8) . ?
C45 C50 1.526(12) . ?
C46 C47A 1.331(11) . ?
C46 C47 1.479(11) . ?
C47 C48 1.367(13) . ?
C48 C49 1.433(14) . ?
C49 C50 1.430(13) . ?
C47A C48A 1.393(14) . ?
C48A C49A 1.392(15) . ?
C49A C50A 1.408(15) . ?
C51 C56 1.359(8) . ?
C51 C52 1.365(8) . ?
C52 C53 1.425(15) . ?
C53 C54 1.29(2) . ?
C54 C55 1.345(18) . ?
C55 C56 1.361(9) . ?
C57 C58 1.370(6) . ?
C57 C62 1.389(6) . ?
C58 C59 1.388(7) . ?
C59 C60 1.383(8) . ?
C60 C61 1.374(8) . ?
C61 C62 1.379(7) . ?
C63 C64 1.391(6) . ?
C63 C68 1.396(6) . ?
C64 C65 1.372(7) . ?
C65 C66 1.373(8) . ?
C66 C67 1.369(8) . ?
C67 C68 1.383(7) . ?
P5 F6 1.586(3) . ?
P5 F3 1.589(2) . ?
P5 F1 1.590(3) . ?
P5 F2 1.598(2) . ?
P5 F5 1.597(3) . ?
P5 F4 1.598(3) . ?
